data_1515089
loop_
_publ_author_name
'Ogborn, Joseph M.'
'Collings, Ines E.'
'Moggach, Stephen A.'
'Thompson, Amber L.'
'Goodwin, Andrew L.'

_publ_section_title
;
 Supramolecular mechanics in a metal--organic framework
;
_journal_issue 10
_journal_name_full 'Chemical Science'
_journal_page_first 3011
_journal_paper_doi 10.1039/c2sc20596c
_journal_volume 3
_journal_year 2012
_chemical_formula_moiety 'C4 H5 Ag1 N2'
_chemical_formula_sum 'C4 H5 Ag N2'
_chemical_formula_weight 188.97
_space_group_IT_number 14
_symmetry_cell_setting monoclinic
_symmetry_Int_Tables_number 14
_symmetry_space_group_name_Hall '-P 2yn'
_symmetry_space_group_name_H-M 'P 1 21/n 1'
_atom_sites_solution_hydrogens difmap
_atom_sites_solution_primary other
_audit_creation_date 11-05-19
_audit_creation_method CRYSTALS_ver_14.21
_cell_angle_alpha 90
_cell_angle_beta 93.736(10)
_cell_angle_gamma 90
_cell_formula_units_Z 4
_cell_length_a 7.433(2)
_cell_length_b 5.8092(3)
_cell_length_c 10.9101(5)
_cell_measurement_reflns_used 518
_cell_measurement_temperature 293
_cell_measurement_theta_max 26
_cell_measurement_theta_min 4
_cell_volume 470.09(13)
_computing_cell_refinement 'Apex2 (Bruker AXS, 2006)'
_computing_data_collection 'Apex2 (Bruker AXS, 2006)'
_computing_data_reduction 'Apex2 (Bruker AXS, 2006)'
_computing_molecular_graphics 'CAMERON (Watkin et al., 1996)'
_computing_publication_material 'CRYSTALS (Betteridge et al., 2003)'
_computing_structure_refinement 'CRYSTALS (Betteridge et al., 2003)'
_computing_structure_solution 'USER DEFINED STRUCTURE SOLUTION'
_diffrn_ambient_pressure '1 100 000 '
_diffrn_ambient_temperature 293
_diffrn_measured_fraction_theta_full 0.378
_diffrn_measured_fraction_theta_max 0.357
_diffrn_measurement_device Area
_diffrn_measurement_device_type 'Bruker Kappa Apex2'
_diffrn_measurement_method \w
_diffrn_radiation_monochromator graphite
_diffrn_radiation_probe x-ray
_diffrn_radiation_type 'Mo K\a'
_diffrn_radiation_wavelength 0.71073
_diffrn_reflns_av_R_equivalents 0.033
_diffrn_reflns_limit_h_max 2
_diffrn_reflns_limit_h_min -2
_diffrn_reflns_limit_k_max 6
_diffrn_reflns_limit_k_min 0
_diffrn_reflns_limit_l_max 12
_diffrn_reflns_limit_l_min 0
_diffrn_reflns_number 1222
_diffrn_reflns_theta_full 17.381
_diffrn_reflns_theta_max 23.175
_diffrn_reflns_theta_min 3.743
_diffrn_source 'sealed X-ray tube'
_diffrn_standards_number 0
_exptl_absorpt_coefficient_mu 4.125
_exptl_absorpt_correction_T_max 0.66
_exptl_absorpt_correction_T_min 0.43
_exptl_absorpt_correction_type multi-scan
_exptl_absorpt_process_details 'SADABS (Siemens, 1996)'
_exptl_crystal_colour colourless
_exptl_crystal_density_diffrn 2.670
_exptl_crystal_density_method 'not measured'
_exptl_crystal_description block
_exptl_crystal_F_000 360
_exptl_crystal_size_max 0.200
_exptl_crystal_size_mid 0.200
_exptl_crystal_size_min 0.100
_refine_diff_density_max 1.34
_refine_diff_density_min -1.54
_refine_ls_extinction_method None
_refine_ls_goodness_of_fit_ref 1.1132
_refine_ls_hydrogen_treatment constr
_refine_ls_matrix_type full
_refine_ls_number_parameters 28
_refine_ls_number_reflns 240
_refine_ls_number_restraints 31
_refine_ls_R_factor_all 0.1072
_refine_ls_R_factor_gt 0.0821
_refine_ls_shift/su_max 0.0019476
_refine_ls_shift/su_mean 0.0003112
_refine_ls_structure_factor_coef Fsqd
_refine_ls_weighting_details
;
Method= Modified Sheldrick
w=1/[\s^2^(F^2^) + ( 0.07P)^2^ +41.61P]
,where P=(max(Fo^2^,0) + 2Fc^2^)/3
;
_refine_ls_weighting_scheme calc
_refine_ls_wR_factor_all 0.2123
_refine_ls_wR_factor_gt 0.2029
_refine_ls_wR_factor_ref 0.2123
_reflns_limit_h_max 2
_reflns_limit_h_min -2
_reflns_limit_k_max 6
_reflns_limit_k_min 0
_reflns_limit_l_max 12
_reflns_limit_l_min 0
_reflns_number_gt 151
_reflns_number_total 241
_reflns_threshold_expression I>2.0\s(I)
_oxford_diffrn_Wilson_B_factor 0.00
_oxford_diffrn_Wilson_scale 0.00
_oxford_refine_ls_r_factor_ref 0.1072
_oxford_refine_ls_scale 0.1742(9)
_oxford_reflns_number_all 240
_oxford_reflns_threshold_expression_ref I>-10.0\s(I)
_oxford_structure_analysis_title 'st1025 in P2(1)/n'
_cod_data_source_file c2sc20596c.txt
_cod_data_source_block 1.1GPa
_cod_depositor_comments
;
The following automatic conversions were performed:

'_atom_sites_solution_primary' value 'Other' changed to 'other'
according to
/usr/data/users/saulius/automatic-downloads/retrospective/RSC/lib/dictionaries/cif_core.dic
dictionary named 'cif_core.dic' version 2.4.2 from 2011-04-26.

Automatic conversion script
Id: cif_fix_values 2281 2013-09-26 08:29:07Z andrius 
;
_cod_original_sg_symbol_H-M 'P 21/n'
_cod_original_formula_sum 'C4 H5 Ag1 N2'
_cod_database_code 1515089

loop_
_symmetry_equiv_pos_as_xyz
x,y,z
-x,-y,-z
-x+1/2,y+1/2,-z+1/2
x+1/2,-y+1/2,z+1/2

loop_
_atom_site_label
_atom_site_type_symbol
_atom_site_fract_x
_atom_site_fract_y
_atom_site_fract_z
_atom_site_U_iso_or_equiv
_atom_site_occupancy
_atom_site_adp_type
_atom_site_refinement_flags_posn
_atom_site_refinement_flags_adp
Ag1 Ag 0.5000 0.5000 0.5000 0.0202(13) 1.0000 Uiso S .
Ag2 Ag 0.5000 1.0000 1.0000 0.0234(14) 1.0000 Uiso S .
C1 C 0.376(7) 0.951(4) 0.682(2) 0.013(3) 1.0000 Uiso D U
C2 C 0.4804(15) 0.762(2) 0.7434(12) 0.013(3) 1.0000 Uiso D U
C3 C 0.6173(15) 0.435(2) 0.7731(16) 0.012(3) 1.0000 Uiso D U
C4 C 0.6157(15) 0.547(3) 0.8818(13) 0.012(3) 1.0000 Uiso D U
N1 N 0.5312(16) 0.571(2) 0.6853(12) 0.013(3) 1.0000 Uiso D U
N2 N 0.5290(16) 0.755(2) 0.8635(12) 0.012(3) 1.0000 Uiso D U
H11 H 0.3552 1.0683 0.7404 0.0153 1.0000 Uiso R .
H12 H 0.4422 1.0136 0.6183 0.0153 1.0000 Uiso R .
H13 H 0.2639 0.8938 0.6485 0.0153 1.0000 Uiso R .
H31 H 0.6689 0.2878 0.7602 0.0150 1.0000 Uiso R .
H41 H 0.6663 0.4917 0.9584 0.0150 1.0000 Uiso R .

loop_
_atom_type_symbol
_atom_type_scat_dispersion_real
_atom_type_scat_dispersion_imag
_atom_type_scat_Cromer_Mann_a1
_atom_type_scat_Cromer_Mann_b1
_atom_type_scat_Cromer_Mann_a2
_atom_type_scat_Cromer_Mann_b2
_atom_type_scat_Cromer_Mann_a3
_atom_type_scat_Cromer_Mann_b3
_atom_type_scat_Cromer_Mann_a4
_atom_type_scat_Cromer_Mann_b4
_atom_type_scat_Cromer_Mann_c
_atom_type_scat_source
C 0.0033 0.0016 2.3100 20.8439 1.0200 10.2075 1.5886 0.5687 0.8650 51.6512 0.2156 'International Tables Vol C 4.2.6.8 and 6.1.1.4'
H 0.0000 0.0000 0.4930 10.5109 0.3229 26.1257 0.1402 3.1424 0.0408 57.7998 0.0030 'International Tables Vol C 4.2.6.8 and 6.1.1.4'
N 0.0061 0.0033 12.2126 0.0057 3.1322 9.8933 2.0125 28.9975 1.1663 0.5826 -11.5290 'International Tables Vol C 4.2.6.8 and 6.1.1.4'
Ag -0.8971 1.1015 19.2808 0.6446 16.6885 7.4726 4.8045 24.6605 1.0463 99.8156 5.1790 'International Tables Vol C 4.2.6.8 and 6.1.1.4'

loop_
_geom_angle_atom_site_label_1
_geom_angle_site_symmetry_1
_geom_angle_atom_site_label_2
_geom_angle_atom_site_label_3
_geom_angle
_geom_angle_publ_flag
N1 2_666 Ag1 N1 179.994 yes
N2 2_677 Ag2 N2 179.994 yes
C2 . C1 H11 109.5 no
C2 . C1 H12 109.5 no
H11 . C1 H12 109.5 no
C2 . C1 H13 109.5 no
H11 . C1 H13 109.5 no
H12 . C1 H13 109.5 no
C1 . C2 N1 123.8(7) yes
C1 . C2 N2 124.3(7) yes
N1 . C2 N2 111.9(6) yes
C4 . C3 N1 107.7(6) yes
C4 . C3 H31 126.2 no
N1 . C3 H31 126.2 no
C3 . C4 N2 109.1(6) yes
C3 . C4 H41 125.5 no
N2 . C4 H41 125.5 no
C3 . N1 C2 106.2(6) yes
C3 . N1 Ag1 126.1(9) yes
C2 . N1 Ag1 127.6(9) yes
C4 . N2 C2 105.1(6) yes
C4 . N2 Ag2 124.4(9) yes
C2 . N2 Ag2 130.4(9) yes

loop_
_geom_bond_atom_site_label_1
_geom_bond_atom_site_label_2
_geom_bond_site_symmetry_2
_geom_bond_distance
_geom_bond_publ_flag
Ag1 N1 2_666 2.061(13) yes
Ag1 N1 . 2.061(13) yes
Ag2 N2 2_677 2.080(13) yes
Ag2 N2 . 2.080(13) yes
C1 C2 . 1.481(9) yes
C1 H11 . 0.950 no
C1 H12 . 0.950 no
C1 H13 . 0.950 no
C2 N1 . 1.344(9) yes
C2 N2 . 1.337(9) yes
C3 C4 . 1.355(9) yes
C3 N1 . 1.369(9) yes
C3 H31 . 0.950 no
C4 N2 . 1.378(9) yes
C4 H41 . 0.950 no

loop_
_oxford_twin_element_scale_factors
0.67(2)
0.33(2)
